data_1506898
loop_
_publ_author_name
'Febles, Mart\'in'
'P\'erez, Cirilo'
'Foces-Foces, Concepci\'on'
'Rodr\'iguez, Mat\'ias L'
'P\'erez-Hern\'andez, Natalia'
'Morales, Ezequiel Q.'
'Mart\'in, Julio D'

_publ_section_title
;
 Cause of hydration/dehydration in condensed organic materials: synthesis
 of hydrophobic pores.
;
_journal_issue 6
_journal_name_full 'Organic letters'
_journal_page_first 877
_journal_page_last 880
_journal_paper_doi 10.1021/ol036335d
_journal_volume 6
_journal_year 2004
_chemical_formula_moiety 'C15 H20 O5 + 1/4 C H4'
_chemical_formula_sum 'C15.25 H21 O5'
_chemical_formula_weight 284.32
_chemical_name_systematic
;
 (+/-)-7,7-Dicyclopropyl-6-oxabicyclo[3.2.1]octane-1,5-dicarboxylic acid 
methane solvate
;
_space_group_IT_number 2
_symmetry_space_group_name_Hall '-P 1'
_symmetry_space_group_name_H-M 'P -1'
_atom_sites_solution_hydrogens geom
_atom_sites_solution_primary direct
_atom_sites_solution_secondary difmap
_audit_creation_method SHELXL-97
_cell_angle_alpha 96.32(3)
_cell_angle_beta 105.32(4)
_cell_angle_gamma 110.10(14)
_cell_formula_units_Z 4
_cell_length_a 8.487(9)
_cell_length_b 12.456(8)
_cell_length_c 16.095(8)
_cell_measurement_temperature 170(2)
_cell_volume 1503(3)
_computing_structure_refinement 'SHELXL-97 (Sheldrick, 1997)'
_computing_structure_solution 'SIR97 (Altomare et al., 1999)'
_diffrn_ambient_temperature 170(2)
_diffrn_measured_fraction_theta_full 0.964
_diffrn_measured_fraction_theta_max 0.964
_diffrn_measurement_device_type 'Nonius Kappa CCD diffractometer'
_diffrn_radiation_monochromator graphite
_diffrn_radiation_source 'fine-focus sealed tube'
_diffrn_radiation_type MoK\a
_diffrn_radiation_wavelength 0.71073
_diffrn_reflns_av_R_equivalents 0.0000
_diffrn_reflns_av_sigmaI/netI 0.0245
_diffrn_reflns_limit_h_max 0
_diffrn_reflns_limit_h_min -11
_diffrn_reflns_limit_k_max 16
_diffrn_reflns_limit_k_min -14
_diffrn_reflns_limit_l_max 21
_diffrn_reflns_limit_l_min -20
_diffrn_reflns_number 7417
_diffrn_reflns_theta_full 28.60
_diffrn_reflns_theta_max 28.60
_diffrn_reflns_theta_min 1.35
_exptl_absorpt_coefficient_mu 0.093
_exptl_absorpt_correction_T_max 0.9725
_exptl_absorpt_correction_T_min 0.9680
_exptl_crystal_colour colourless
_exptl_crystal_density_diffrn 1.257
_exptl_crystal_density_method 'not measured'
_exptl_crystal_description 'irregular shape'
_exptl_crystal_F_000 610
_exptl_crystal_size_max 0.35
_exptl_crystal_size_mid 0.30
_exptl_crystal_size_min 0.30
_refine_diff_density_max 1.382
_refine_diff_density_min -0.487
_refine_diff_density_rms 0.141
_refine_ls_extinction_method none
_refine_ls_goodness_of_fit_ref 1.075
_refine_ls_hydrogen_treatment mixed
_refine_ls_matrix_type full
_refine_ls_number_parameters 380
_refine_ls_number_reflns 7417
_refine_ls_number_restraints 2
_refine_ls_restrained_S_all 1.075
_refine_ls_R_factor_all 0.0714
_refine_ls_R_factor_gt 0.0675
_refine_ls_shift/su_max 0.011
_refine_ls_shift/su_mean 0.001
_refine_ls_structure_factor_coef Fsqd
_refine_ls_weighting_details 'calc w=1/[\s^2^(Fo^2^)+(0.1387P)^2^+1.1481P] where P=(Fo^2^+2Fc^2^)/3'
_refine_ls_weighting_scheme calc
_refine_ls_wR_factor_gt 0.2150
_refine_ls_wR_factor_ref 0.2207
_reflns_number_gt 6865
_reflns_number_total 7417
_reflns_threshold_expression >2sigma(I)
_cod_data_source_file ol036335dsi20031202_045109.cif
_cod_data_source_block 1e-CH4
_cod_original_cell_volume 1503(2)
_cod_original_sg_symbol_H-M P-1
_cod_database_code 1506898

loop_
_symmetry_equiv_pos_as_xyz
'x, y, z'
'-x, -y, -z'

loop_
_atom_site_label
_atom_site_type_symbol
_atom_site_fract_x
_atom_site_fract_y
_atom_site_fract_z
_atom_site_U_iso_or_equiv
_atom_site_adp_type
_atom_site_occupancy
_atom_site_symmetry_multiplicity
_atom_site_calc_flag
_atom_site_refinement_flags
O1 O 0.61496(16) 0.19903(11) 0.79146(8) 0.0174(3) Uani 1 1 d .
O2 O 0.5050(3) 0.08915(14) 0.56586(10) 0.0403(4) Uani 1 1 d .
H2 H 0.5306 0.1236 0.5263 0.060 Uiso 1 1 calc R
O3 O 0.9403(2) 0.00879(13) 0.89466(9) 0.0279(3) Uani 1 1 d .
O4 O 0.7996(2) 0.02144(14) 0.99293(9) 0.0286(3) Uani 1 1 d .
H4 H 0.8879 0.0148 1.0270 0.043 Uiso 1 1 calc R
O5 O 0.7331(2) 0.24793(18) 0.65490(11) 0.0450(5) Uani 1 1 d .
C1 C 0.5691(2) 0.10140(15) 0.71968(11) 0.0194(3) Uani 1 1 d .
C2 C 0.3747(3) 0.02049(18) 0.69728(13) 0.0262(4) Uani 1 1 d .
H2A H 0.3466 -0.0503 0.6524 0.031 Uiso 1 1 calc R
H2B H 0.2980 0.0613 0.6721 0.031 Uiso 1 1 calc R
C3 C 0.3375(3) -0.01567(19) 0.78058(14) 0.0291(4) Uani 1 1 d .
H3A H 0.3171 0.0474 0.8136 0.035 Uiso 1 1 calc R
H3B H 0.2271 -0.0871 0.7624 0.035 Uiso 1 1 calc R
C4 C 0.4875(3) -0.04004(16) 0.84292(13) 0.0250(4) Uani 1 1 d .
H4A H 0.4754 -0.1209 0.8211 0.030 Uiso 1 1 calc R
H4B H 0.4750 -0.0349 0.9025 0.030 Uiso 1 1 calc R
C5 C 0.6745(2) 0.04683(15) 0.84993(11) 0.0181(3) Uani 1 1 d .
C6 C 0.6878(2) 0.03725(16) 0.75655(11) 0.0203(3) Uani 1 1 d .
H6A H 0.6400 -0.0453 0.7238 0.024 Uiso 1 1 calc R
H6B H 0.8110 0.0777 0.7570 0.024 Uiso 1 1 calc R
C7 C 0.8173(2) 0.02320(15) 0.91465(12) 0.0205(3) Uani 1 1 d .
C8 C 0.6102(2) 0.15372(17) 0.64269(11) 0.0221(4) Uani 1 1 d .
C9 C 0.7043(2) 0.17967(14) 0.87596(10) 0.0161(3) Uani 1 1 d .
C13 C 0.6150(2) 0.20428(16) 0.94217(12) 0.0212(3) Uani 1 1 d .
H13 H 0.4976 0.1408 0.9338 0.025 Uiso 1 1 calc R
C14 C 0.7144(3) 0.2706(2) 1.03634(13) 0.0316(4) Uani 1 1 d .
H14A H 0.8455 0.3007 1.0558 0.038 Uiso 1 1 calc R
H14B H 0.6609 0.2447 1.0821 0.038 Uiso 1 1 calc R
C15 C 0.6249(3) 0.32631(19) 0.97161(15) 0.0336(5) Uani 1 1 d .
H15A H 0.7009 0.3906 0.9512 0.040 Uiso 1 1 calc R
H15B H 0.5162 0.3346 0.9775 0.040 Uiso 1 1 calc R
C10 C 0.9004(2) 0.25996(15) 0.90778(11) 0.0200(3) Uani 1 1 d .
H10 H 0.9660 0.2545 0.9676 0.024 Uiso 1 1 calc R
C12 C 1.0153(3) 0.29132(18) 0.85013(13) 0.0274(4) Uani 1 1 d .
H12A H 1.1396 0.2986 0.8738 0.033 Uiso 1 1 calc R
H12B H 0.9590 0.2593 0.7857 0.033 Uiso 1 1 calc R
C11 C 0.9649(3) 0.38228(17) 0.89173(15) 0.0301(4) Uani 1 1 d .
H11A H 0.8773 0.4063 0.8530 0.036 Uiso 1 1 calc R
H11B H 1.0580 0.4456 0.9411 0.036 Uiso 1 1 calc R
O21 O 0.46881(15) 0.68901(10) 0.69920(8) 0.0164(3) Uani 1 1 d .
O22 O 0.2335(2) 0.63820(15) 0.46991(10) 0.0380(4) Uani 1 1 d .
H22 H 0.2398 0.6820 0.4338 0.057 Uiso 1 1 calc R
O23 O 0.4133(3) 0.31373(18) 0.62836(12) 0.0527(6) Uani 1 1 d .
O24 O 0.4781(2) 0.36566(14) 0.77389(10) 0.0354(4) Uani 1 1 d .
H24 H 0.5016 0.3054 0.7730 0.053 Uiso 1 1 calc R
O25 O 0.4479(2) 0.79999(13) 0.56344(9) 0.0314(3) Uani 1 1 d .
C21 C 0.3221(2) 0.62856(15) 0.61887(11) 0.0165(3) Uani 1 1 d .
C22 C 0.1476(2) 0.61633(17) 0.63620(12) 0.0208(3) Uani 1 1 d .
H22A H 0.1429 0.6946 0.6488 0.025 Uiso 1 1 calc R
H22B H 0.0456 0.5676 0.5832 0.025 Uiso 1 1 calc R
C23 C 0.1365(2) 0.55898(18) 0.71533(13) 0.0238(4) Uani 1 1 d .
H23A H 0.0112 0.5266 0.7135 0.029 Uiso 1 1 calc R
H23B H 0.2049 0.6202 0.7704 0.029 Uiso 1 1 calc R
C24 C 0.2067(2) 0.46041(17) 0.71875(12) 0.0222(4) Uani 1 1 d .
H24A H 0.1111 0.3865 0.6807 0.027 Uiso 1 1 calc R
H24B H 0.2369 0.4492 0.7800 0.027 Uiso 1 1 calc R
C25 C 0.3721(2) 0.48431(15) 0.68849(11) 0.0171(3) Uani 1 1 d .
C26 C 0.3229(2) 0.50620(15) 0.59527(11) 0.0183(3) Uani 1 1 d .
H26A H 0.2050 0.4484 0.5571 0.022 Uiso 1 1 calc R
H26B H 0.4131 0.5068 0.5667 0.022 Uiso 1 1 calc R
C27 C 0.4238(3) 0.37922(16) 0.69199(12) 0.0234(4) Uani 1 1 d .
C28 C 0.3429(2) 0.69800(16) 0.54789(11) 0.0196(3) Uani 1 1 d .
C29 C 0.5286(2) 0.60431(14) 0.73927(11) 0.0154(3) Uani 1 1 d .
C33 C 0.5543(2) 0.63285(16) 0.83746(11) 0.0188(3) Uani 1 1 d .
H33 H 0.4412 0.6198 0.8507 0.023 Uiso 1 1 calc R
C34 C 0.6882(3) 0.60806(18) 0.90619(12) 0.0264(4) Uani 1 1 d .
H34A H 0.6528 0.5775 0.9555 0.032 Uiso 1 1 calc R
H34B H 0.7686 0.5774 0.8864 0.032 Uiso 1 1 calc R
C35 C 0.7123(3) 0.73215(17) 0.90287(13) 0.0285(4) Uani 1 1 d .
H35A H 0.8075 0.7779 0.8810 0.034 Uiso 1 1 calc R
H35B H 0.6917 0.7780 0.9502 0.034 Uiso 1 1 calc R
C30 C 0.6998(2) 0.61166(17) 0.72165(12) 0.0209(3) Uani 1 1 d .
H30 H 0.7420 0.5499 0.7409 0.025 Uiso 1 1 calc R
C31 C 0.8477(3) 0.7276(2) 0.73201(15) 0.0314(4) Uani 1 1 d .
H31A H 0.8269 0.8000 0.7460 0.038 Uiso 1 1 calc R
H31B H 0.9711 0.7348 0.7591 0.038 Uiso 1 1 calc R
C32 C 0.7447(3) 0.6489(2) 0.64202(14) 0.0304(4) Uani 1 1 d .
H32A H 0.8048 0.6077 0.6138 0.036 Uiso 1 1 calc R
H32B H 0.6606 0.6729 0.6007 0.036 Uiso 1 1 calc R
C36 C 0.0698(13) 0.0810(14) 0.4668(9) 0.141(9) Uani 0.35 1 d P
C37 C 0.0300(19) -0.0708(13) 0.4461(10) 0.032(3) Uiso 0.15 1 d P

loop_
_atom_site_aniso_label
_atom_site_aniso_U_11
_atom_site_aniso_U_22
_atom_site_aniso_U_33
_atom_site_aniso_U_23
_atom_site_aniso_U_13
_atom_site_aniso_U_12
O1 0.0219(6) 0.0189(6) 0.0134(5) 0.0067(4) 0.0033(4) 0.0110(5)
O2 0.0703(12) 0.0279(8) 0.0138(6) 0.0051(6) 0.0089(7) 0.0118(8)
O3 0.0332(7) 0.0347(8) 0.0243(7) 0.0133(6) 0.0088(6) 0.0216(6)
O4 0.0379(8) 0.0387(8) 0.0182(6) 0.0144(6) 0.0083(6) 0.0235(7)
O5 0.0308(8) 0.0621(11) 0.0249(8) 0.0249(8) 0.0019(6) -0.0015(8)
C1 0.0229(8) 0.0218(8) 0.0136(7) 0.0054(6) 0.0038(6) 0.0100(6)
C2 0.0216(8) 0.0288(9) 0.0205(8) 0.0050(7) 0.0000(7) 0.0058(7)
C3 0.0207(8) 0.0311(10) 0.0269(9) 0.0080(8) 0.0047(7) 0.0015(7)
C4 0.0269(9) 0.0193(8) 0.0235(9) 0.0077(7) 0.0066(7) 0.0032(7)
C5 0.0225(8) 0.0168(8) 0.0161(7) 0.0069(6) 0.0050(6) 0.0089(6)
C6 0.0256(8) 0.0212(8) 0.0149(7) 0.0049(6) 0.0041(6) 0.0118(7)
C7 0.0288(9) 0.0177(8) 0.0180(8) 0.0081(6) 0.0066(7) 0.0120(7)
C8 0.0248(8) 0.0303(9) 0.0154(8) 0.0093(7) 0.0051(6) 0.0155(7)
C9 0.0189(7) 0.0173(7) 0.0129(7) 0.0070(6) 0.0039(6) 0.0078(6)
C13 0.0257(8) 0.0214(8) 0.0191(8) 0.0062(6) 0.0103(7) 0.0095(7)
C14 0.0447(12) 0.0351(11) 0.0187(9) 0.0063(8) 0.0137(8) 0.0174(9)
C15 0.0561(14) 0.0294(10) 0.0304(10) 0.0127(8) 0.0245(10) 0.0250(10)
C10 0.0191(7) 0.0208(8) 0.0166(7) 0.0058(6) 0.0032(6) 0.0051(6)
C12 0.0210(8) 0.0319(10) 0.0259(9) 0.0111(8) 0.0083(7) 0.0045(7)
C11 0.0270(9) 0.0213(9) 0.0333(10) 0.0085(8) 0.0055(8) 0.0013(7)
O21 0.0172(5) 0.0185(6) 0.0136(5) 0.0052(4) 0.0022(4) 0.0087(5)
O22 0.0390(8) 0.0375(8) 0.0168(7) 0.0129(6) -0.0016(6) -0.0038(7)
O23 0.0919(15) 0.0459(10) 0.0287(8) 0.0001(7) 0.0043(9) 0.0505(11)
O24 0.0570(10) 0.0302(8) 0.0245(7) 0.0086(6) 0.0038(7) 0.0298(8)
O25 0.0447(9) 0.0232(7) 0.0184(6) 0.0076(5) 0.0055(6) 0.0067(6)
C21 0.0157(7) 0.0211(8) 0.0134(7) 0.0055(6) 0.0033(6) 0.0086(6)
C22 0.0170(7) 0.0284(9) 0.0215(8) 0.0092(7) 0.0063(6) 0.0129(7)
C23 0.0184(8) 0.0356(10) 0.0247(9) 0.0127(7) 0.0109(7) 0.0144(7)
C24 0.0189(8) 0.0253(9) 0.0230(8) 0.0107(7) 0.0079(6) 0.0070(7)
C25 0.0176(7) 0.0182(8) 0.0164(7) 0.0050(6) 0.0041(6) 0.0086(6)
C26 0.0194(7) 0.0209(8) 0.0148(7) 0.0041(6) 0.0037(6) 0.0097(6)
C27 0.0245(8) 0.0204(8) 0.0229(9) 0.0039(7) 0.0015(7) 0.0109(7)
C28 0.0205(8) 0.0247(8) 0.0154(7) 0.0073(6) 0.0048(6) 0.0110(7)
C29 0.0146(7) 0.0185(7) 0.0151(7) 0.0061(6) 0.0040(6) 0.0087(6)
C33 0.0207(8) 0.0228(8) 0.0143(7) 0.0054(6) 0.0035(6) 0.0111(6)
C34 0.0332(10) 0.0290(10) 0.0171(8) 0.0064(7) 0.0007(7) 0.0174(8)
C35 0.0365(10) 0.0220(9) 0.0195(8) 0.0023(7) 0.0030(8) 0.0075(8)
C30 0.0156(7) 0.0288(9) 0.0214(8) 0.0068(7) 0.0061(6) 0.0117(7)
C31 0.0186(8) 0.0370(11) 0.0375(11) 0.0094(9) 0.0117(8) 0.0070(8)
C32 0.0213(9) 0.0481(12) 0.0280(10) 0.0123(9) 0.0135(7) 0.0156(8)
C36 0.037(5) 0.155(12) 0.112(10) 0.102(10) -0.064(6) -0.057(6)

loop_
_atom_type_symbol
_atom_type_description
_atom_type_scat_dispersion_real
_atom_type_scat_dispersion_imag
_atom_type_scat_source
C C 0.0033 0.0016 'International Tables Vol C Tables 4.2.6.8 and 6.1.1.4'
H H 0.0000 0.0000 'International Tables Vol C Tables 4.2.6.8 and 6.1.1.4'
O O 0.0106 0.0060 'International Tables Vol C Tables 4.2.6.8 and 6.1.1.4'

loop_
_geom_angle_atom_site_label_1
_geom_angle_atom_site_label_2
_geom_angle_atom_site_label_3
_geom_angle
_geom_angle_site_symmetry_1
_geom_angle_site_symmetry_3
C1 O1 C9 111.23(14) . .
C8 O2 H2 109.5 . .
C7 O4 H4 109.5 . .
O1 C1 C2 109.65(18) . .
O1 C1 C8 106.64(16) . .
C2 C1 C8 113.09(15) . .
O1 C1 C6 104.48(15) . .
C2 C1 C6 109.64(17) . .
C8 C1 C6 112.91(15) . .
C1 C2 C3 110.26(15) . .
C1 C2 H2A 109.6 . .
C3 C2 H2A 109.6 . .
C1 C2 H2B 109.6 . .
C3 C2 H2B 109.6 . .
H2A C2 H2B 108.1 . .
C4 C3 C2 114.21(18) . .
C4 C3 H3A 108.7 . .
C2 C3 H3A 108.7 . .
C4 C3 H3B 108.7 . .
C2 C3 H3B 108.7 . .
H3A C3 H3B 107.6 . .
C3 C4 C5 112.74(16) . .
C3 C4 H4A 109.0 . .
C5 C4 H4A 109.0 . .
C3 C4 H4B 109.0 . .
C5 C4 H4B 109.0 . .
H4A C4 H4B 107.8 . .
C7 C5 C6 113.34(15) . .
C7 C5 C4 110.99(16) . .
C6 C5 C4 107.43(16) . .
C7 C5 C9 109.30(18) . .
C6 C5 C9 101.60(13) . .
C4 C5 C9 113.92(19) . .
C5 C6 C1 98.65(14) . .
C5 C6 H6A 112.0 . .
C1 C6 H6A 112.0 . .
C5 C6 H6B 112.0 . .
C1 C6 H6B 112.0 . .
H6A C6 H6B 109.7 . .
O3 C7 O4 123.73(17) . .
O3 C7 C5 122.06(17) . .
O4 C7 C5 114.20(16) . .
O5 C8 O2 124.8(2) . .
O5 C8 C1 121.57(17) . .
O2 C8 C1 113.6(2) . .
O1 C9 C10 109.89(14) . .
O1 C9 C13 108.29(15) . .
C10 C9 C13 110.81(15) . .
O1 C9 C5 101.50(15) . .
C10 C9 C5 112.00(19) . .
C13 C9 C5 113.86(16) . .
C14 C13 C15 59.72(15) . .
C14 C13 C9 123.76(18) . .
C15 C13 C9 120.67(17) . .
C14 C13 H13 114.0 . .
C15 C13 H13 114.0 . .
C9 C13 H13 114.0 . .
C13 C14 C15 60.30(14) . .
C13 C14 H14A 117.7 . .
C15 C14 H14A 117.7 . .
C13 C14 H14B 117.7 . .
C15 C14 H14B 117.7 . .
H14A C14 H14B 114.9 . .
C14 C15 C13 59.98(15) . .
C14 C15 H15A 117.8 . .
C13 C15 H15A 117.8 . .
C14 C15 H15B 117.8 . .
C13 C15 H15B 117.8 . .
H15A C15 H15B 114.9 . .
C12 C10 C11 59.48(16) . .
C12 C10 C9 125.64(16) . .
C11 C10 C9 122.17(19) . .
C12 C10 H10 113.1 . .
C11 C10 H10 113.1 . .
C9 C10 H10 113.1 . .
C11 C12 C10 60.43(15) . .
C11 C12 H12A 117.7 . .
C10 C12 H12A 117.7 . .
C11 C12 H12B 117.7 . .
C10 C12 H12B 117.7 . .
H12A C12 H12B 114.8 . .
C12 C11 C10 60.09(13) . .
C12 C11 H11A 117.8 . .
C10 C11 H11A 117.8 . .
C12 C11 H11B 117.8 . .
C10 C11 H11B 117.8 . .
H11A C11 H11B 114.9 . .
C21 O21 C29 109.48(15) . .
C28 O22 H22 109.5 . .
C27 O24 H24 109.5 . .
O21 C21 C28 109.62(17) . .
O21 C21 C26 106.02(16) . .
C28 C21 C26 113.54(14) . .
O21 C21 C22 109.40(15) . .
C28 C21 C22 109.18(15) . .
C26 C21 C22 108.99(19) . .
C23 C22 C21 109.33(15) . .
C23 C22 H22A 109.8 . .
C21 C22 H22A 109.8 . .
C23 C22 H22B 109.8 . .
C21 C22 H22B 109.8 . .
H22A C22 H22B 108.3 . .
C22 C23 C24 114.40(15) . .
C22 C23 H23A 108.7 . .
C24 C23 H23A 108.7 . .
C22 C23 H23B 108.7 . .
C24 C23 H23B 108.7 . .
H23A C23 H23B 107.6 . .
C23 C24 C25 113.84(17) . .
C23 C24 H24A 108.8 . .
C25 C24 H24A 108.8 . .
C23 C24 H24B 108.8 . .
C25 C24 H24B 108.8 . .
H24A C24 H24B 107.7 . .
C27 C25 C26 112.56(15) . .
C27 C25 C24 108.56(18) . .
C26 C25 C24 107.28(14) . .
C27 C25 C29 113.79(15) . .
C26 C25 C29 100.68(14) . .
C24 C25 C29 113.68(17) . .
C25 C26 C21 98.52(14) . .
C25 C26 H26A 112.1 . .
C21 C26 H26A 112.1 . .
C25 C26 H26B 112.1 . .
C21 C26 H26B 112.1 . .
H26A C26 H26B 109.7 . .
O23 C27 O24 123.31(19) . .
O23 C27 C25 124.47(18) . .
O24 C27 C25 112.19(16) . .
O25 C28 O22 124.36(19) . .
O25 C28 C21 123.27(16) . .
O22 C28 C21 112.34(18) . .
O21 C29 C33 107.87(13) . .
O21 C29 C30 108.83(16) . .
C33 C29 C30 112.22(15) . .
O21 C29 C25 102.67(14) . .
C33 C29 C25 113.33(14) . .
C30 C29 C25 111.34(17) . .
C35 C33 C34 59.66(14) . .
C35 C33 C29 123.49(16) . .
C34 C33 C29 122.91(16) . .
C35 C33 H33 113.5 . .
C34 C33 H33 113.5 . .
C29 C33 H33 113.5 . .
C35 C34 C33 60.19(17) . .
C35 C34 H34A 117.8 . .
C33 C34 H34A 117.8 . .
C35 C34 H34B 117.8 . .
C33 C34 H34B 117.8 . .
H34A C34 H34B 114.9 . .
C34 C35 C33 60.15(15) . .
C34 C35 H35A 117.8 . .
C33 C35 H35A 117.8 . .
C34 C35 H35B 117.8 . .
C33 C35 H35B 117.8 . .
H35A C35 H35B 114.9 . .
C32 C30 C31 59.67(15) . .
C32 C30 C29 123.32(16) . .
C31 C30 C29 122.01(18) . .
C32 C30 H30 113.8 . .
C31 C30 H30 113.8 . .
C29 C30 H30 113.8 . .
C32 C31 C30 60.05(16) . .
C32 C31 H31A 117.8 . .
C30 C31 H31A 117.8 . .
C32 C31 H31B 117.8 . .
C30 C31 H31B 117.8 . .
H31A C31 H31B 114.9 . .
C31 C32 C30 60.28(16) . .
C31 C32 H32A 117.7 . .
C30 C32 H32A 117.7 . .
C31 C32 H32B 117.7 . .
C30 C32 H32B 117.7 . .
H32A C32 H32B 114.9 . .
C37 C36 C37 93.0(8) . 2_556
C37 C36 C36 47.1(8) . 2_556
C37 C36 C36 45.9(8) 2_556 2_556
C36 C37 C36 87.0(8) . 2_556
C36 C37 C37 44.1(7) . 2_556
C36 C37 C37 43.0(7) 2_556 2_556

loop_
_geom_bond_atom_site_label_1
_geom_bond_atom_site_label_2
_geom_bond_distance
_geom_bond_site_symmetry_2
O1 C1 1.447(2) .
O1 C9 1.461(2) .
O2 C8 1.295(3) .
O2 H2 0.8400 .
O3 C7 1.232(3) .
O4 C7 1.310(2) .
O4 H4 0.8400 .
O5 C8 1.226(4) .
C1 C2 1.527(4) .
C1 C8 1.527(3) .
C1 C6 1.532(3) .
C2 C3 1.536(3) .
C2 H2A 0.9900 .
C2 H2B 0.9900 .
C3 C4 1.542(3) .
C3 H3A 0.9900 .
C3 H3B 0.9900 .
C4 C5 1.549(4) .
C4 H4A 0.9900 .
C4 H4B 0.9900 .
C5 C7 1.512(3) .
C5 C6 1.531(2) .
C5 C9 1.575(3) .
C6 H6A 0.9900 .
C6 H6B 0.9900 .
C9 C10 1.525(4) .
C9 C13 1.523(2) .
C13 C14 1.504(3) .
C13 C15 1.508(3) .
C13 H13 1.0000 .
C14 C15 1.500(3) .
C14 H14A 0.9900 .
C14 H14B 0.9900 .
C15 H15A 0.9900 .
C15 H15B 0.9900 .
C10 C12 1.504(3) .
C10 C11 1.509(3) .
C10 H10 1.0000 .
C12 C11 1.494(3) .
C12 H12A 0.9900 .
C12 H12B 0.9900 .
C11 H11A 0.9900 .
C11 H11B 0.9900 .
O21 C21 1.442(3) .
O21 C29 1.460(2) .
O22 C28 1.302(3) .
O22 H22 0.8400 .
O23 C27 1.200(3) .
O24 C27 1.327(2) .
O24 H24 0.8400 .
O25 C28 1.227(3) .
C21 C28 1.518(2) .
C21 C26 1.532(2) .
C21 C22 1.539(3) .
C22 C23 1.536(3) .
C22 H22A 0.9900 .
C22 H22B 0.9900 .
C23 C24 1.538(3) .
C23 H23A 0.9900 .
C23 H23B 0.9900 .
C24 C25 1.550(3) .
C24 H24A 0.9900 .
C24 H24B 0.9900 .
C25 C27 1.519(3) .
C25 C26 1.529(2) .
C25 C29 1.568(4) .
C26 H26A 0.9900 .
C26 H26B 0.9900 .
C29 C33 1.521(2) .
C29 C30 1.527(3) .
C33 C35 1.505(4) .
C33 C34 1.504(3) .
C33 H33 1.0000 .
C34 C35 1.497(3) .
C34 H34A 0.9900 .
C34 H34B 0.9900 .
C35 H35A 0.9900 .
C35 H35B 0.9900 .
C30 C32 1.507(3) .
C30 C31 1.510(4) .
C30 H30 1.0000 .
C31 C32 1.501(4) .
C31 H31A 0.9900 .
C31 H31B 0.9900 .
C32 H32A 0.9900 .
C32 H32B 0.9900 .
C36 C37 1.78(2) .
C36 C37 1.81(2) 2_556
C36 C36 2.47(2) 2_556
C37 C36 1.81(2) 2_556
C37 C37 2.61(3) 2_556

loop_
_geom_hbond_atom_site_label_D
_geom_hbond_atom_site_label_H
_geom_hbond_atom_site_label_A
_geom_hbond_distance_DH
_geom_hbond_distance_HA
_geom_hbond_distance_DA
_geom_hbond_angle_DHA
_geom_hbond_site_symmetry_A
O4 H4 O3 0.84 1.79 2.627(3) 173.7 2_757
O2 H2 O25 0.84 1.83 2.663(2) 171.0 2_666
O22 H22 O5 0.84 1.78 2.604(2) 167.3 2_666
O24 H24 O1 0.84 1.89 2.711(3) 164.5 .

loop_
_geom_torsion_atom_site_label_1
_geom_torsion_atom_site_label_2
_geom_torsion_atom_site_label_3
_geom_torsion_atom_site_label_4
_geom_torsion
_geom_torsion_site_symmetry_1
_geom_torsion_site_symmetry_4
C9 O1 C1 C2 98.66(17) . .
C9 O1 C1 C8 -138.57(14) . .
C9 O1 C1 C6 -18.79(18) . .
O1 C1 C2 C3 -53.6(2) . .
C8 C1 C2 C3 -172.43(16) . .
C6 C1 C2 C3 60.6(2) . .
C1 C2 C3 C4 -39.0(2) . .
C2 C3 C4 C5 38.9(2) . .
C3 C4 C5 C7 177.50(16) . .
C3 C4 C5 C6 -58.1(2) . .
C3 C4 C5 C9 53.6(2) . .
C7 C5 C6 C1 -163.35(15) . .
C4 C5 C6 C1 73.67(18) . .
C9 C5 C6 C1 -46.22(18) . .
O1 C1 C6 C5 40.37(17) . .
C2 C1 C6 C5 -77.07(17) . .
C8 C1 C6 C5 155.85(16) . .
C6 C5 C7 O3 6.4(2) . .
C4 C5 C7 O3 127.37(19) . .
C9 C5 C7 O3 -106.1(2) . .
C6 C5 C7 O4 -174.65(15) . .
C4 C5 C7 O4 -53.7(2) . .
C9 C5 C7 O4 72.8(2) . .
O1 C1 C8 O5 32.7(2) . .
C2 C1 C8 O5 153.2(2) . .
C6 C1 C8 O5 -81.5(2) . .
O1 C1 C8 O2 -147.75(18) . .
C2 C1 C8 O2 -27.2(2) . .
C6 C1 C8 O2 98.1(2) . .
C1 O1 C9 C10 108.02(19) . .
C1 O1 C9 C13 -130.82(18) . .
C1 O1 C9 C5 -10.68(16) . .
C7 C5 C9 O1 155.93(13) . .
C6 C5 C9 O1 35.91(16) . .
C4 C5 C9 O1 -79.28(17) . .
C7 C5 C9 C10 38.75(18) . .
C6 C5 C9 C10 -81.27(16) . .
C4 C5 C9 C10 163.54(14) . .
C7 C5 C9 C13 -87.95(19) . .
C6 C5 C9 C13 152.03(15) . .
C4 C5 C9 C13 36.8(2) . .
O1 C9 C13 C14 -137.72(18) . .
C10 C9 C13 C14 -17.1(2) . .
C5 C9 C13 C14 110.2(2) . .
O1 C9 C13 C15 -65.7(2) . .
C10 C9 C13 C15 54.9(2) . .
C5 C9 C13 C15 -177.77(17) . .
C9 C13 C14 C15 108.7(2) . .
C9 C13 C15 C14 -113.7(2) . .
O1 C9 C10 C12 -38.1(2) . .
C13 C9 C10 C12 -157.79(17) . .
C5 C9 C10 C12 73.9(2) . .
O1 C9 C10 C11 35.2(2) . .
C13 C9 C10 C11 -84.5(2) . .
C5 C9 C10 C11 147.18(17) . .
C9 C10 C12 C11 109.7(2) . .
C9 C10 C11 C12 -115.4(2) . .
C29 O21 C21 C28 -138.33(14) . .
C29 O21 C21 C26 -15.41(16) . .
C29 O21 C21 C22 101.98(17) . .
O21 C21 C22 C23 -53.41(19) . .
C28 C21 C22 C23 -173.37(15) . .
C26 C21 C22 C23 62.09(19) . .
C21 C22 C23 C24 -39.0(2) . .
C22 C23 C24 C25 37.6(2) . .
C23 C24 C25 C27 -178.09(15) . .
C23 C24 C25 C26 -56.2(2) . .
C23 C24 C25 C29 54.2(2) . .
C27 C25 C26 C21 -167.53(14) . .
C24 C25 C26 C21 73.1(2) . .
C29 C25 C26 C21 -46.01(16) . .
O21 C21 C26 C25 38.88(16) . .
C28 C21 C26 C25 159.29(14) . .
C22 C21 C26 C25 -78.78(16) . .
C26 C25 C27 O23 -6.1(3) . .
C24 C25 C27 O23 112.5(3) . .
C29 C25 C27 O23 -119.8(2) . .
C26 C25 C27 O24 175.63(16) . .
C24 C25 C27 O24 -65.8(2) . .
C29 C25 C27 O24 61.9(2) . .
O21 C21 C28 O25 -13.7(2) . .
C26 C21 C28 O25 -132.1(2) . .
C22 C21 C28 O25 106.1(2) . .
O21 C21 C28 O22 168.15(16) . .
C26 C21 C28 O22 49.8(2) . .
C22 C21 C28 O22 -72.0(2) . .
C21 O21 C29 C33 -134.28(14) . .
C21 O21 C29 C30 103.73(18) . .
C21 O21 C29 C25 -14.35(16) . .
C27 C25 C29 O21 159.01(14) . .
C26 C25 C29 O21 38.36(15) . .
C24 C25 C29 O21 -76.02(17) . .
C27 C25 C29 C33 -84.93(18) . .
C26 C25 C29 C33 154.43(14) . .
C24 C25 C29 C33 40.05(19) . .
C27 C25 C29 C30 42.71(19) . .
C26 C25 C29 C30 -77.93(16) . .
C24 C25 C29 C30 167.69(14) . .
O21 C29 C33 C35 -77.3(2) . .
C30 C29 C33 C35 42.5(2) . .
C25 C29 C33 C35 169.70(16) . .
O21 C29 C33 C34 -150.28(18) . .
C30 C29 C33 C34 -30.4(2) . .
C25 C29 C33 C34 96.8(2) . .
C29 C33 C34 C35 112.5(2) . .
C29 C33 C35 C34 -111.6(2) . .
O21 C29 C30 C32 -28.4(2) . .
C33 C29 C30 C32 -147.73(18) . .
C25 C29 C30 C32 84.0(2) . .
O21 C29 C30 C31 44.0(2) . .
C33 C29 C30 C31 -75.3(2) . .
C25 C29 C30 C31 156.47(17) . .
C29 C30 C31 C32 -112.64(19) . .
C29 C30 C32 C31 110.5(2) . .
C37 C36 C37 C36 0.0 2_556 2_556
C36 C36 C37 C37 0.000(3) 2_556 2_556
O1 C9 C13 H13 75.8 . .
O21 C29 C33 H33 66.7 . .
